data_4108227
loop_
_publ_author_name
'Holger Braunschweig'
'Martin Kaupp'
'Christopher J. Adams'
'Thomas Kupfer'
'Krzysztof Radacki'
'Sandra Schinzel'

_publ_contact_author_address
; Institut fuer Anorganische Chemie
Universitaet Wuerzburg
Am Hubland
97074 Wuerzburg, Germany
;
_publ_contact_author_email H.Braunschweig@mail.uni-wuerzburg.de
_publ_contact_author_fax +49-931-8884623
_publ_contact_author_name 'Prof. Dr. Holger Braunschweig'
_publ_contact_author_phone +49-931-8885260
_publ_section_title
;
 Synthesis, Reactivity, and Electronic Structure of [n]Vanadoarenophanes:
 An Experimental and Theoretical Study
;
_journal_name_full 'Journal of the American Chemical Society'
_journal_page_first 11376
_journal_page_last 11393
_journal_paper_doi 10.1021/ja802034p
_journal_volume 130
_journal_year 2008
_chemical_formula_moiety 'C16 H22 Si2 V'
_chemical_formula_sum 'C16 H22 Si2 V'
_chemical_formula_weight 321.46
_chemical_name_common
;
?
;
_chemical_name_systematic
; 
?
;
_space_group_IT_number 62
_symmetry_cell_setting orthorhombic
_symmetry_space_group_name_Hall '-P 2ac 2n'
_symmetry_space_group_name_H-M 'P n m a'
_atom_sites_solution_hydrogens geom
_atom_sites_solution_primary direct
_atom_sites_solution_secondary difmap
_audit_creation_method SHELXL-97
_cell_angle_alpha 90.00
_cell_angle_beta 90.00
_cell_angle_gamma 90.00
_cell_formula_units_Z 4
_cell_length_a 13.2337(4)
_cell_length_b 11.8332(3)
_cell_length_c 9.8015(3)
_cell_measurement_reflns_used 6605
_cell_measurement_temperature 100(2)
_cell_measurement_theta_max 26.01
_cell_measurement_theta_min 2.70
_cell_volume 1534.89(8)
_computing_cell_refinement 'Saint+ ver. 7.12A (Bruker AXS)'
_computing_data_collection 'APEX2 ver. 1.0-27 (Bruker AXS)'
_computing_data_reduction 'Saint+ ver. 7.12A (Bruker AXS)'
_computing_molecular_graphics 'XP ver. 5.1 (Bruker AXS, 1998)'
_computing_publication_material 'SHELXL-97 (Sheldrick, 1997)'
_computing_structure_refinement 'SHELXL-97 (Sheldrick, 1997)'
_computing_structure_solution 'SHELXS-97 (Sheldrick, 1990)'
_diffrn_ambient_temperature 100(2)
_diffrn_measured_fraction_theta_full 0.999
_diffrn_measured_fraction_theta_max 0.999
_diffrn_measurement_device_type 'CCD area detector'
_diffrn_measurement_method 'phi and omega scans'
_diffrn_radiation_monochromator 'multi-layer mirror'
_diffrn_radiation_source 'rotating anode'
_diffrn_radiation_type MoK\a
_diffrn_radiation_wavelength 0.71073
_diffrn_reflns_av_R_equivalents 0.0353
_diffrn_reflns_av_sigmaI/netI 0.0179
_diffrn_reflns_limit_h_max 16
_diffrn_reflns_limit_h_min -15
_diffrn_reflns_limit_k_max 14
_diffrn_reflns_limit_k_min -11
_diffrn_reflns_limit_l_max 12
_diffrn_reflns_limit_l_min -11
_diffrn_reflns_number 17822
_diffrn_reflns_theta_full 26.00
_diffrn_reflns_theta_max 26.01
_diffrn_reflns_theta_min 2.70
_exptl_absorpt_coefficient_mu 0.786
_exptl_absorpt_correction_T_max 0.9115
_exptl_absorpt_correction_T_min 0.8398
_exptl_absorpt_correction_type multi-scan
_exptl_absorpt_process_details 'Sadabs 2004/1 (Brucker Nonius 2004)'
_exptl_crystal_colour red
_exptl_crystal_density_diffrn 1.391
_exptl_crystal_description block
_exptl_crystal_F_000 676
_exptl_crystal_size_max 0.23
_exptl_crystal_size_mid 0.17
_exptl_crystal_size_min 0.12
_refine_diff_density_max 0.525
_refine_diff_density_min -0.269
_refine_diff_density_rms 0.064
_refine_ls_extinction_method none
_refine_ls_goodness_of_fit_ref 1.087
_refine_ls_hydrogen_treatment constr
_refine_ls_matrix_type full
_refine_ls_number_parameters 97
_refine_ls_number_reflns 1586
_refine_ls_number_restraints 0
_refine_ls_restrained_S_all 1.087
_refine_ls_R_factor_all 0.0282
_refine_ls_R_factor_gt 0.0269
_refine_ls_shift/su_max 0.001
_refine_ls_shift/su_mean 0.000
_refine_ls_structure_factor_coef Fsqd
_refine_ls_weighting_details 'calc w=1/[\s^2^(Fo^2^)+(0.0396P)^2^+1.2789P] where P=(Fo^2^+2Fc^2^)/3'
_refine_ls_weighting_scheme calc
_refine_ls_wR_factor_gt 0.0737
_refine_ls_wR_factor_ref 0.0748
_reflns_number_gt 1518
_reflns_number_total 1586
_reflns_threshold_expression >2sigma(I)
_cod_data_source_file ja802034p-file001.cif
_cod_data_source_block Cu016
_cod_original_sg_symbol_Hall '-P 2ac 2n '
_cod_database_code 4108227

loop_
_symmetry_equiv_pos_as_xyz
'x, y, z'
'-x+1/2, -y, z+1/2'
'-x, y+1/2, -z'
'x+1/2, -y+1/2, -z+1/2'
'-x, -y, -z'
'x-1/2, y, -z-1/2'
'x, -y-1/2, z'
'-x-1/2, y-1/2, z-1/2'

loop_
_atom_site_label
_atom_site_type_symbol
_atom_site_fract_x
_atom_site_fract_y
_atom_site_fract_z
_atom_site_U_iso_or_equiv
_atom_site_adp_type
_atom_site_occupancy
_atom_site_symmetry_multiplicity
_atom_site_calc_flag
_atom_site_refinement_flags
V1 V 0.51502(3) 0.7500 0.10178(4) 0.00988(13) Uani 1 2 d S
C11 C 0.68121(16) 0.7500 0.1039(2) 0.0121(4) Uani 1 2 d S
C12 C 0.64527(11) 0.64636(13) 0.16195(16) 0.0136(3) Uani 1 1 d .
H12A H 0.6692 0.5765 0.1269 0.016 Uiso 1 1 calc R
C13 C 0.57454(12) 0.64623(13) 0.27099(16) 0.0154(3) Uani 1 1 d .
H13A H 0.5512 0.5767 0.3077 0.019 Uiso 1 1 calc R
C14 C 0.53894(18) 0.7500 0.3248(2) 0.0162(4) Uani 1 2 d S
H14A H 0.4911 0.7500 0.3971 0.019 Uiso 1 2 calc SR
C21 C 0.50345(16) 0.7500 -0.1219(2) 0.0122(4) Uani 1 2 d S
C22 C 0.46308(12) 0.64640(13) -0.06960(16) 0.0138(3) Uani 1 1 d .
H22A H 0.4878 0.5765 -0.1035 0.017 Uiso 1 1 calc R
C23 C 0.38645(12) 0.64656(14) 0.03248(16) 0.0162(3) Uani 1 1 d .
H23A H 0.3608 0.5770 0.0662 0.019 Uiso 1 1 calc R
C24 C 0.34842(17) 0.7500 0.0839(2) 0.0176(5) Uani 1 2 d S
H24A H 0.2977 0.7500 0.1525 0.021 Uiso 1 2 calc SR
Si1 Si 0.75162(4) 0.7500 -0.06335(6) 0.01176(16) Uani 1 2 d S
C1 C 0.83257(12) 0.62009(14) -0.07528(17) 0.0178(3) Uani 1 1 d .
H1A H 0.8853 0.6231 -0.0052 0.027 Uiso 1 1 calc R
H1B H 0.8640 0.6166 -0.1657 0.027 Uiso 1 1 calc R
H1C H 0.7907 0.5528 -0.0611 0.027 Uiso 1 1 calc R
C2 C 0.62746(12) 0.62046(14) -0.33757(16) 0.0183(3) Uani 1 1 d .
H2A H 0.5727 0.6235 -0.4048 0.027 Uiso 1 1 calc R
H2B H 0.6193 0.5531 -0.2804 0.027 Uiso 1 1 calc R
H2C H 0.6926 0.6170 -0.3849 0.027 Uiso 1 1 calc R
Si2 Si 0.62310(4) 0.7500 -0.22765(6) 0.01198(16) Uani 1 2 d S

loop_
_atom_site_aniso_label
_atom_site_aniso_U_11
_atom_site_aniso_U_22
_atom_site_aniso_U_33
_atom_site_aniso_U_23
_atom_site_aniso_U_13
_atom_site_aniso_U_12
V1 0.0109(2) 0.0106(2) 0.0082(2) 0.000 -0.00041(13) 0.000
C11 0.0099(10) 0.0142(10) 0.0122(10) 0.000 -0.0032(8) 0.000
C12 0.0153(7) 0.0121(7) 0.0133(7) 0.0001(6) -0.0034(6) 0.0015(6)
C13 0.0193(8) 0.0143(8) 0.0128(7) 0.0041(6) -0.0030(6) -0.0007(6)
C14 0.0207(11) 0.0198(11) 0.0081(10) 0.000 -0.0011(9) 0.000
C21 0.0122(9) 0.0161(11) 0.0082(10) 0.000 -0.0031(8) 0.000
C22 0.0147(7) 0.0141(8) 0.0127(7) -0.0023(6) -0.0026(6) -0.0021(6)
C23 0.0143(7) 0.0192(8) 0.0151(7) 0.0010(6) -0.0024(6) -0.0057(6)
C24 0.0089(10) 0.0283(13) 0.0156(11) 0.000 0.0005(8) 0.000
Si1 0.0109(3) 0.0119(3) 0.0125(3) 0.000 -0.0001(2) 0.000
C1 0.0169(8) 0.0152(8) 0.0213(8) 0.0002(6) 0.0021(6) 0.0022(6)
C2 0.0196(8) 0.0212(8) 0.0140(8) -0.0042(6) 0.0023(6) -0.0005(6)
Si2 0.0125(3) 0.0141(3) 0.0093(3) 0.000 0.0005(2) 0.000

loop_
_atom_type_symbol
_atom_type_description
_atom_type_scat_dispersion_real
_atom_type_scat_dispersion_imag
_atom_type_scat_source
C C 0.0033 0.0016 'International Tables Vol C Tables 4.2.6.8 and 6.1.1.4'
H H 0.0000 0.0000 'International Tables Vol C Tables 4.2.6.8 and 6.1.1.4'
Si Si 0.0817 0.0704 'International Tables Vol C Tables 4.2.6.8 and 6.1.1.4'
V V 0.3005 0.5294 'International Tables Vol C Tables 4.2.6.8 and 6.1.1.4'

loop_
_geom_angle_atom_site_label_1
_geom_angle_atom_site_label_2
_geom_angle_atom_site_label_3
_geom_angle
_geom_angle_site_symmetry_1
_geom_angle_site_symmetry_3
C22 V1 C22 68.08(8) . 7_575
C22 V1 C12 139.89(6) . 7_575
C22 V1 C12 98.03(6) 7_575 7_575
C22 V1 C12 98.03(6) . .
C22 V1 C12 139.89(6) 7_575 .
C12 V1 C12 67.89(8) 7_575 .
C22 V1 C21 38.10(5) . .
C22 V1 C21 38.10(5) 7_575 .
C12 V1 C21 108.82(6) 7_575 .
C12 V1 C21 108.82(6) . .
C22 V1 C11 108.72(6) . .
C22 V1 C11 108.72(6) 7_575 .
C12 V1 C11 38.06(5) 7_575 .
C12 V1 C11 38.06(5) . .
C21 V1 C11 94.52(8) . .
C22 V1 C23 37.84(6) . .
C22 V1 C23 80.34(6) 7_575 .
C12 V1 C23 177.60(6) 7_575 .
C12 V1 C23 112.25(6) . .
C21 V1 C23 68.82(6) . .
C11 V1 C23 140.81(5) . .
C22 V1 C23 80.34(6) . 7_575
C22 V1 C23 37.84(6) 7_575 7_575
C12 V1 C23 112.25(6) 7_575 7_575
C12 V1 C23 177.60(6) . 7_575
C21 V1 C23 68.82(6) . 7_575
C11 V1 C23 140.81(5) . 7_575
C23 V1 C23 67.50(9) . 7_575
C22 V1 C13 177.37(6) . 7_575
C22 V1 C13 112.12(6) 7_575 7_575
C12 V1 C13 37.63(6) 7_575 7_575
C12 V1 C13 80.15(6) . 7_575
C21 V1 C13 140.70(5) . 7_575
C11 V1 C13 68.68(6) . 7_575
C23 V1 C13 144.66(6) . 7_575
C23 V1 C13 101.42(6) 7_575 7_575
C22 V1 C13 112.12(6) . .
C22 V1 C13 177.37(6) 7_575 .
C12 V1 C13 80.15(6) 7_575 .
C12 V1 C13 37.63(6) . .
C21 V1 C13 140.70(5) . .
C11 V1 C13 68.68(6) . .
C23 V1 C13 101.42(6) . .
C23 V1 C13 144.66(6) 7_575 .
C13 V1 C13 67.55(8) 7_575 .
C22 V1 C14 143.51(5) . .
C22 V1 C14 143.51(5) 7_575 .
C12 V1 C14 67.78(6) 7_575 .
C12 V1 C14 67.78(6) . .
C21 V1 C14 175.76(8) . .
C11 V1 C14 81.23(8) . .
C23 V1 C14 114.57(7) . .
C23 V1 C14 114.57(7) 7_575 .
C13 V1 C14 37.42(5) 7_575 .
C13 V1 C14 37.42(5) . .
C22 V1 C24 68.06(6) . .
C22 V1 C24 68.06(6) 7_575 .
C12 V1 C24 143.48(5) 7_575 .
C12 V1 C24 143.48(5) . .
C21 V1 C24 81.46(8) . .
C11 V1 C24 175.99(8) . .
C23 V1 C24 37.42(5) . .
C23 V1 C24 37.42(5) 7_575 .
C13 V1 C24 114.52(6) 7_575 .
C13 V1 C24 114.52(6) . .
C14 V1 C24 102.78(9) . .
C12 C11 C12 117.65(19) 7_575 .
C12 C11 Si1 120.62(10) 7_575 .
C12 C11 Si1 120.62(10) . .
C12 C11 V1 70.84(10) 7_575 .
C12 C11 V1 70.84(10) . .
Si1 C11 V1 119.09(10) . .
C13 C12 C11 121.22(14) . .
C13 C12 V1 71.67(8) . .
C11 C12 V1 71.10(10) . .
C13 C12 H12A 119.4 . .
C11 C12 H12A 119.4 . .
V1 C12 H12A 130.6 . .
C14 C13 C12 119.89(15) . .
C14 C13 V1 71.30(11) . .
C12 C13 V1 70.70(8) . .
C14 C13 H13A 120.1 . .
C12 C13 H13A 120.1 . .
V1 C13 H13A 130.5 . .
C13 C14 C13 120.1(2) . 7_575
C13 C14 V1 71.28(11) . .
C13 C14 V1 71.28(11) 7_575 .
C13 C14 H14A 120.0 . .
C13 C14 H14A 120.0 7_575 .
V1 C14 H14A 130.0 . .
C22 C21 C22 117.7(2) . 7_575
C22 C21 Si2 120.54(10) . .
C22 C21 Si2 120.54(10) 7_575 .
C22 C21 V1 70.66(10) . .
C22 C21 V1 70.66(10) 7_575 .
Si2 C21 V1 119.21(10) . .
C23 C22 C21 121.05(15) . .
C23 C22 V1 71.58(9) . .
C21 C22 V1 71.24(10) . .
C23 C22 H22A 119.5 . .
C21 C22 H22A 119.5 . .
V1 C22 H22A 130.4 . .
C24 C23 C22 120.27(15) . .
C24 C23 V1 71.61(11) . .
C22 C23 V1 70.59(8) . .
C24 C23 H23A 119.9 . .
C22 C23 H23A 119.9 . .
V1 C23 H23A 130.6 . .
C23 C24 C23 119.6(2) . 7_575
C23 C24 V1 70.97(11) . .
C23 C24 V1 70.97(11) 7_575 .
C23 C24 H24A 120.2 . .
C23 C24 H24A 120.2 7_575 .
V1 C24 H24A 130.4 . .
C1 Si1 C1 109.94(11) . 7_575
C1 Si1 C11 109.64(6) . .
C1 Si1 C11 109.64(6) 7_575 .
C1 Si1 Si2 111.81(6) . .
C1 Si1 Si2 111.81(6) 7_575 .
C11 Si1 Si2 103.81(7) . .
Si1 C1 H1A 109.5 . .
Si1 C1 H1B 109.5 . .
H1A C1 H1B 109.5 . .
Si1 C1 H1C 109.5 . .
H1A C1 H1C 109.5 . .
H1B C1 H1C 109.5 . .
Si2 C2 H2A 109.5 . .
Si2 C2 H2B 109.5 . .
H2A C2 H2B 109.5 . .
Si2 C2 H2C 109.5 . .
H2A C2 H2C 109.5 . .
H2B C2 H2C 109.5 . .
C2 Si2 C2 109.72(11) . 7_575
C2 Si2 C21 109.91(6) . .
C2 Si2 C21 109.91(6) 7_575 .
C2 Si2 Si1 111.89(5) . .
C2 Si2 Si1 111.89(5) 7_575 .
C21 Si2 Si1 103.36(7) . .

loop_
_geom_bond_atom_site_label_1
_geom_bond_atom_site_label_2
_geom_bond_distance
_geom_bond_site_symmetry_2
V1 C22 2.1902(15) .
V1 C22 2.1902(15) 7_575
V1 C12 2.1961(15) 7_575
V1 C12 2.1961(15) .
V1 C21 2.198(2) .
V1 C11 2.199(2) .
V1 C23 2.2033(15) .
V1 C23 2.2033(15) 7_575
V1 C13 2.2088(15) 7_575
V1 C13 2.2088(15) .
V1 C14 2.209(2) .
V1 C24 2.212(2) .
C11 C12 1.4333(18) 7_575
C11 C12 1.4333(18) .
C11 Si1 1.885(2) .
C12 C13 1.421(2) .
C12 H12A 0.9500 .
C13 C14 1.4171(19) .
C13 H13A 0.9500 .
C14 C13 1.4171(19) 7_575
C14 H14A 0.9500 .
C21 C22 1.4323(19) .
C21 C22 1.4323(19) 7_575
C21 Si2 1.892(2) .
C22 C23 1.425(2) .
C22 H22A 0.9500 .
C23 C24 1.416(2) .
C23 H23A 0.9500 .
C24 C23 1.416(2) 7_575
C24 H24A 0.9500 .
Si1 C1 1.8773(16) .
Si1 C1 1.8773(16) 7_575
Si1 Si2 2.3422(8) .
C1 H1A 0.9800 .
C1 H1B 0.9800 .
C1 H1C 0.9800 .
C2 Si2 1.8746(16) .
C2 H2A 0.9800 .
C2 H2B 0.9800 .
C2 H2C 0.9800 .
Si2 C2 1.8746(16) 7_575

loop_
_geom_torsion_atom_site_label_1
_geom_torsion_atom_site_label_2
_geom_torsion_atom_site_label_3
_geom_torsion_atom_site_label_4
_geom_torsion
_geom_torsion_site_symmetry_1
_geom_torsion_site_symmetry_4
C22 V1 C11 C12 151.30(9) . 7_575
C22 V1 C11 C12 78.84(11) 7_575 7_575
C12 V1 C11 C12 -129.86(18) . 7_575
C21 V1 C11 C12 115.07(9) . 7_575
C23 V1 C11 C12 176.61(9) . 7_575
C23 V1 C11 C12 53.53(16) 7_575 7_575
C13 V1 C11 C12 -28.29(9) 7_575 7_575
C13 V1 C11 C12 -101.57(11) . 7_575
C14 V1 C11 C12 -64.93(9) . 7_575
C22 V1 C11 C12 -78.84(11) . .
C22 V1 C11 C12 -151.30(9) 7_575 .
C12 V1 C11 C12 129.86(18) 7_575 .
C21 V1 C11 C12 -115.07(9) . .
C23 V1 C11 C12 -53.53(16) . .
C23 V1 C11 C12 -176.61(9) 7_575 .
C13 V1 C11 C12 101.57(11) 7_575 .
C13 V1 C11 C12 28.29(9) . .
C14 V1 C11 C12 64.93(9) . .
C22 V1 C11 Si1 36.23(4) . .
C22 V1 C11 Si1 -36.23(4) 7_575 .
C12 V1 C11 Si1 -115.07(9) 7_575 .
C12 V1 C11 Si1 115.07(9) . .
C21 V1 C11 Si1 0.0 . .
C23 V1 C11 Si1 61.54(9) . .
C23 V1 C11 Si1 -61.54(9) 7_575 .
C13 V1 C11 Si1 -143.36(5) 7_575 .
C13 V1 C11 Si1 143.36(5) . .
C14 V1 C11 Si1 180.0 . .
C12 C11 C12 C13 1.6(3) 7_575 .
Si1 C11 C12 C13 -166.50(13) . .
V1 C11 C12 C13 -53.39(14) . .
C12 C11 C12 V1 54.95(17) 7_575 .
Si1 C11 C12 V1 -113.11(14) . .
C22 V1 C12 C13 -116.10(9) . .
C22 V1 C12 C13 178.60(9) 7_575 .
C12 V1 C12 C13 102.97(8) 7_575 .
C21 V1 C12 C13 -153.77(8) . .
C11 V1 C12 C13 133.68(14) . .
C23 V1 C12 C13 -79.62(10) . .
C13 V1 C12 C13 65.82(10) 7_575 .
C14 V1 C12 C13 28.93(9) . .
C24 V1 C12 C13 -52.43(15) . .
C22 V1 C12 C11 110.21(10) . .
C22 V1 C12 C11 44.91(14) 7_575 .
C12 V1 C12 C11 -30.72(11) 7_575 .
C21 V1 C12 C11 72.54(10) . .
C23 V1 C12 C11 146.70(10) . .
C13 V1 C12 C11 -67.87(10) 7_575 .
C13 V1 C12 C11 -133.68(14) . .
C14 V1 C12 C11 -104.75(11) . .
C24 V1 C12 C11 173.89(13) . .
C11 C12 C13 C14 -0.5(2) . .
V1 C12 C13 C14 -53.62(15) . .
C11 C12 C13 V1 53.13(14) . .
C22 V1 C13 C14 -153.76(11) . .
C12 V1 C13 C14 66.12(11) 7_575 .
C12 V1 C13 C14 132.53(15) . .
C21 V1 C13 C14 173.86(12) . .
C11 V1 C13 C14 103.93(12) . .
C23 V1 C13 C14 -115.72(12) . .
C23 V1 C13 C14 -48.68(15) 7_575 .
C13 V1 C13 C14 29.06(12) 7_575 .
C24 V1 C13 C14 -78.70(12) . .
C22 V1 C13 C12 73.72(10) . .
C12 V1 C13 C12 -66.40(10) 7_575 .
C21 V1 C13 C12 41.34(14) . .
C11 V1 C13 C12 -28.59(8) . .
C23 V1 C13 C12 111.75(9) . .
C23 V1 C13 C12 178.80(10) 7_575 .
C13 V1 C13 C12 -103.46(8) 7_575 .
C14 V1 C13 C12 -132.53(15) . .
C24 V1 C13 C12 148.78(8) . .
C12 C13 C14 C13 -0.6(3) . 7_575
V1 C13 C14 C13 -53.98(19) . 7_575
C12 C13 C14 V1 53.35(14) . .
C22 V1 C14 C13 43.54(18) . .
C22 V1 C14 C13 -175.91(10) 7_575 .
C12 V1 C14 C13 -103.29(12) 7_575 .
C12 V1 C14 C13 -29.08(10) . .
C11 V1 C14 C13 -66.18(10) . .
C23 V1 C14 C13 76.16(12) . .
C23 V1 C14 C13 151.47(10) 7_575 .
C13 V1 C14 C13 -132.4(2) 7_575 .
C24 V1 C14 C13 113.82(10) . .
C22 V1 C14 C13 175.91(10) . 7_575
C22 V1 C14 C13 -43.54(18) 7_575 7_575
C12 V1 C14 C13 29.08(10) 7_575 7_575
C12 V1 C14 C13 103.29(12) . 7_575
C11 V1 C14 C13 66.18(10) . 7_575
C23 V1 C14 C13 -151.47(10) . 7_575
C23 V1 C14 C13 -76.16(12) 7_575 7_575
C13 V1 C14 C13 132.4(2) . 7_575
C24 V1 C14 C13 -113.82(10) . 7_575
C22 V1 C21 C22 -130.23(19) 7_575 .
C12 V1 C21 C22 151.04(9) 7_575 .
C12 V1 C21 C22 78.73(11) . .
C11 V1 C21 C22 114.89(9) . .
C23 V1 C21 C22 -28.54(10) . .
C23 V1 C21 C22 -101.69(11) 7_575 .
C13 V1 C21 C22 176.25(10) 7_575 .
C13 V1 C21 C22 53.52(16) . .
C24 V1 C21 C22 -65.11(9) . .
C22 V1 C21 C22 130.23(19) . 7_575
C12 V1 C21 C22 -78.73(11) 7_575 7_575
C12 V1 C21 C22 -151.04(9) . 7_575
C11 V1 C21 C22 -114.89(9) . 7_575
C23 V1 C21 C22 101.69(11) . 7_575
C23 V1 C21 C22 28.54(10) 7_575 7_575
C13 V1 C21 C22 -53.52(16) 7_575 7_575
C13 V1 C21 C22 -176.25(10) . 7_575
C24 V1 C21 C22 65.11(9) . 7_575
C22 V1 C21 Si2 -114.89(9) . .
C22 V1 C21 Si2 114.89(9) 7_575 .
C12 V1 C21 Si2 36.15(4) 7_575 .
C12 V1 C21 Si2 -36.15(4) . .
C11 V1 C21 Si2 0.0 . .
C23 V1 C21 Si2 -143.43(5) . .
C23 V1 C21 Si2 143.43(5) 7_575 .
C13 V1 C21 Si2 61.37(9) 7_575 .
C13 V1 C21 Si2 -61.37(9) . .
C24 V1 C21 Si2 180.0 . .
C22 C21 C22 C23 -0.9(3) 7_575 .
Si2 C21 C22 C23 166.72(13) . .
V1 C21 C22 C23 53.55(14) . .
C22 C21 C22 V1 -54.48(17) 7_575 .
Si2 C21 C22 V1 113.17(14) . .
C22 V1 C22 C23 -102.90(9) 7_575 .
C12 V1 C22 C23 -178.77(9) 7_575 .
C12 V1 C22 C23 116.21(9) . .
C21 V1 C22 C23 -133.42(14) . .
C11 V1 C22 C23 153.87(9) . .
C23 V1 C22 C23 -65.56(11) 7_575 .
C13 V1 C22 C23 79.93(10) . .
C14 V1 C22 C23 53.06(15) . .
C24 V1 C22 C23 -28.69(9) . .
C22 V1 C22 C21 30.52(11) 7_575 .
C12 V1 C22 C21 -45.35(14) 7_575 .
C12 V1 C22 C21 -110.36(11) . .
C11 V1 C22 C21 -72.71(11) . .
C23 V1 C22 C21 133.42(14) . .
C23 V1 C22 C21 67.86(11) 7_575 .
C13 V1 C22 C21 -146.65(10) . .
C14 V1 C22 C21 -173.52(13) . .
C24 V1 C22 C21 104.73(11) . .
C21 C22 C23 C24 0.2(2) . .
V1 C22 C23 C24 53.63(15) . .
C21 C22 C23 V1 -53.40(15) . .
C22 V1 C23 C24 -132.88(15) . .
C22 V1 C23 C24 -66.35(11) 7_575 .
C12 V1 C23 C24 153.42(11) . .
C21 V1 C23 C24 -104.15(12) . .
C11 V1 C23 C24 -174.19(12) . .
C23 V1 C23 C24 -29.16(12) 7_575 .
C13 V1 C23 C24 48.51(15) 7_575 .
C13 V1 C23 C24 115.64(11) . .
C14 V1 C23 C24 78.63(12) . .
C22 V1 C23 C22 66.53(10) 7_575 .
C12 V1 C23 C22 -73.70(10) . .
C21 V1 C23 C22 28.73(9) . .
C11 V1 C23 C22 -41.31(14) . .
C23 V1 C23 C22 103.72(9) 7_575 .
C13 V1 C23 C22 -178.61(9) 7_575 .
C13 V1 C23 C22 -111.48(10) . .
C14 V1 C23 C22 -148.49(9) . .
C24 V1 C23 C22 132.88(15) . .
C22 C23 C24 C23 0.5(3) . 7_575
V1 C23 C24 C23 53.65(19) . 7_575
C22 C23 C24 V1 -53.15(14) . .
C22 V1 C24 C23 28.99(10) . .
C22 V1 C24 C23 103.22(12) 7_575 .
C12 V1 C24 C23 176.31(10) 7_575 .
C12 V1 C24 C23 -44.10(18) . .
C21 V1 C24 C23 66.10(10) . .
C23 V1 C24 C23 132.2(2) 7_575 .
C13 V1 C24 C23 -151.56(10) 7_575 .
C13 V1 C24 C23 -76.24(12) . .
C14 V1 C24 C23 -113.90(10) . .
C22 V1 C24 C23 -103.22(12) . 7_575
C22 V1 C24 C23 -28.99(10) 7_575 7_575
C12 V1 C24 C23 44.10(18) 7_575 7_575
C12 V1 C24 C23 -176.31(10) . 7_575
C21 V1 C24 C23 -66.10(10) . 7_575
C23 V1 C24 C23 -132.2(2) . 7_575
C13 V1 C24 C23 76.24(12) 7_575 7_575
C13 V1 C24 C23 151.56(10) . 7_575
C14 V1 C24 C23 113.90(10) . 7_575
C12 C11 Si1 C1 156.54(14) 7_575 .
C12 C11 Si1 C1 -35.76(18) . .
V1 C11 Si1 C1 -119.61(6) . .
C12 C11 Si1 C1 35.76(18) 7_575 7_575
C12 C11 Si1 C1 -156.54(14) . 7_575
V1 C11 Si1 C1 119.61(6) . 7_575
C12 C11 Si1 Si2 -83.85(15) 7_575 .
C12 C11 Si1 Si2 83.85(15) . .
V1 C11 Si1 Si2 0.0 . .
C22 C21 Si2 C2 35.93(18) . .
C22 C21 Si2 C2 -156.78(15) 7_575 .
V1 C21 Si2 C2 119.57(6) . .
C22 C21 Si2 C2 156.78(15) . 7_575
C22 C21 Si2 C2 -35.93(18) 7_575 7_575
V1 C21 Si2 C2 -119.57(6) . 7_575
C22 C21 Si2 Si1 -83.65(15) . .
C22 C21 Si2 Si1 83.65(15) 7_575 .
V1 C21 Si2 Si1 0.0 . .
C1 Si1 Si2 C2 -0.08(8) . .
C1 Si1 Si2 C2 123.68(8) 7_575 .
C11 Si1 Si2 C2 -118.20(6) . .
C1 Si1 Si2 C2 -123.68(8) . 7_575
C1 Si1 Si2 C2 0.08(8) 7_575 7_575
C11 Si1 Si2 C2 118.20(6) . 7_575
C1 Si1 Si2 C21 118.12(6) . .
C1 Si1 Si2 C21 -118.12(6) 7_575 .
C11 Si1 Si2 C21 0.0 . .
